data_1538344
loop_
_publ_author_name
'Marbeuf, A.'
'Demazeau, G.'
'Turrell, S.'
'Hagenmuller, P.'
'Caro, P.'
'Derouet, J.'

_publ_section_title
;
 Les hydroxyfluorures de terres rares
;
_journal_name_full 'Journal of Solid State Chemistry'
_journal_page_first 637
_journal_page_last 641
_journal_volume 3
_journal_year 1971
_chemical_formula_sum 'F1.5 H1.5 Nd O1.5'
_chemical_name_systematic 'Nd (F1.5 (O H)1.5)'
_space_group_IT_number 176
_symmetry_space_group_name_Hall '-P 6c'
_symmetry_space_group_name_H-M 'P 63/m'
_cell_angle_alpha 90
_cell_angle_beta 90
_cell_angle_gamma 120
_cell_formula_units_Z 2
_cell_length_a 6.15
_cell_length_b 6.15
_cell_length_c 3.7
_cell_volume 121.194
_citation_journal_id_ASTM JSSCBI
_cod_data_source_file Marbeuf_JSSCBI_1971_342.cif
_cod_data_source_block H1.5F1.5Nd1O1.5
_cod_original_cell_volume 121.1944
_cod_original_formula_sum 'H1.5 F1.5 Nd1 O1.5'
_cod_database_code 1538344

loop_
_symmetry_equiv_pos_as_xyz
x,y,z
x-y,x,z+1/2
-y,x-y,z
-x,-y,z+1/2
-x+y,-x,z
y,-x+y,z+1/2
-x,-y,-z
-x+y,-x,-z-1/2
y,-x+y,-z
x,y,-z-1/2
x-y,x,-z
-y,x-y,-z-1/2

loop_
_atom_site_label
_atom_site_type_symbol
_atom_site_fract_x
_atom_site_fract_y
_atom_site_fract_z
_atom_site_occupancy
_atom_site_U_iso_or_equiv
F1 F-1 0.3 0.39 0.25 0.5 0.0
O1 O-2 0.3 0.39 0.25 0.5 0.0
Nd1 Nd+3 0.6667 0.3333 0.25 1 0.0
